data_2007250
loop_
_publ_author_name
'Ward, Michael D.'
'Fleming, James S.'
'Psillakis, Elefteria'
'Jeffery, John C.'
'McCleverty, Jon A.'

_publ_section_title
;
 [Pd(H<i>L</i>)Cl~2~] and [Pd<i>L</i>~2~], where H<i>L</i> is
 2-(3-Pyrazolyl)pyridine
;
_journal_issue 5
_journal_name_full 'Acta Crystallographica Section C'
_journal_page_first 609
_journal_page_last 612
_journal_paper_doi 10.1107/S0108270197016399
_journal_volume 54
_journal_year 1998
_chemical_formula_iupac '[PdCl2 (C8 H7 N3)]'
_chemical_formula_sum 'C8 H7 Cl2 N3 Pd'
_chemical_formula_weight 322.47
_chemical_name_systematic
;
[3-(2-pyridyl)-1H-pyrazole]dichloropalladium(II)
;
_space_group_IT_number 61
_symmetry_cell_setting orthorhombic
_symmetry_space_group_name_Hall '-P 2ac 2ab'
_symmetry_space_group_name_H-M 'P b c a'
_cell_angle_alpha 90.00
_cell_angle_beta 90.00
_cell_angle_gamma 90.00
_cell_formula_units_Z 8
_cell_length_a 7.8069(12)
_cell_length_b 15.768(4)
_cell_length_c 16.398(3)
_cell_measurement_reflns_used 250
_cell_measurement_temperature 173(2)
_cell_measurement_theta_max 27.5
_cell_measurement_theta_min 3
_cell_volume 2018.6(7)
_computing_cell_refinement 'SAINT (Siemens, 1995b)'
_computing_data_collection 'SMART (Siemens, 1995b)'
_computing_data_reduction SAINT
_computing_molecular_graphics SHELXTL
_computing_publication_material SHELXTL
_computing_structure_refinement SHELXTL
_computing_structure_solution 'SHELXTL (Siemens, 1995a)'
_diffrn_ambient_temperature 173(2)
_diffrn_detector_area_resol_mean 60
_diffrn_measured_fraction_theta_max 0.99
_diffrn_measurement_device 'Siemens SMART area-detector'
_diffrn_measurement_method '\w rotation with narrow frames'
_diffrn_radiation_monochromator graphite
_diffrn_radiation_source 'fine-focus sealed tube'
_diffrn_radiation_type MoK\a
_diffrn_radiation_wavelength 0.71073
_diffrn_reflns_av_R_equivalents 0.0282
_diffrn_reflns_av_sigmaI/netI 0.0216
_diffrn_reflns_limit_h_max 9
_diffrn_reflns_limit_h_min -10
_diffrn_reflns_limit_k_max 20
_diffrn_reflns_limit_k_min -20
_diffrn_reflns_limit_l_max 21
_diffrn_reflns_limit_l_min -19
_diffrn_reflns_number 12288
_diffrn_reflns_theta_full 50
_diffrn_reflns_theta_max 27.48
_diffrn_reflns_theta_min 2.58
_diffrn_standards_decay_% 0
_exptl_absorpt_coefficient_mu 2.327
_exptl_absorpt_correction_T_max 0.81
_exptl_absorpt_correction_T_min 0.61
_exptl_absorpt_correction_type 'empirical (SADABS; Sheldrick, 1996)'
_exptl_crystal_colour 'clear light orange'
_exptl_crystal_density_diffrn 2.122
_exptl_crystal_density_method 'not measured'
_exptl_crystal_description prism
_exptl_crystal_F_000 1248
_exptl_crystal_size_max 0.2
_exptl_crystal_size_mid 0.1
_exptl_crystal_size_min 0.1
_refine_diff_density_max 0.522
_refine_diff_density_min -0.818
_refine_ls_extinction_method none
_refine_ls_goodness_of_fit_all 1.108
_refine_ls_goodness_of_fit_obs 1.169
_refine_ls_hydrogen_treatment constr
_refine_ls_matrix_type full
_refine_ls_number_parameters 127
_refine_ls_number_reflns 2314
_refine_ls_number_restraints 0
_refine_ls_restrained_S_all 1.108
_refine_ls_restrained_S_obs 1.169
_refine_ls_R_factor_all 0.0284
_refine_ls_R_factor_obs .0236
_refine_ls_shift/esd_max 0.001
_refine_ls_shift/esd_mean 0.000
_refine_ls_structure_factor_coef Fsqd
_refine_ls_weighting_details 'w = 1/[\s^2^(Fo^2^)+(0.0283P)^2^+1.5697P] where P=(Fo^2^+2Fc^2^)/3'
_refine_ls_weighting_scheme calc
_refine_ls_wR_factor_all 0.0632
_refine_ls_wR_factor_obs .0619
_reflns_number_observed 2012
_reflns_number_total 2314
_reflns_observed_criterion >2sigma(I)
_cod_data_source_file mu1365.cif
_cod_data_source_block PdHLCl2
_cod_depositor_comments
;
The following automatic conversions were performed:

'_refine_ls_weighting_scheme' value 'calc w =
1/[\s^2^(Fo^2^)+(0.0283P)^2^+1.5697P] where P=(Fo^2^+2Fc^2^)/3' was
changed to 'calc'. New tag '_refine_ls_weighting_details' was
created. The value of the new tag was set to 'w =
1/[\s^2^(Fo^2^)+(0.0283P)^2^+1.5697P] where P=(Fo^2^+2Fc^2^)/3'.

Automatic conversion script
Id: cif_fix_values 3143 2015-03-26 13:38:13Z robertas 
;
_cod_original_cell_volume 2018.6(6)
_cod_original_sg_symbol_H-M Pbca
_cod_database_code 2007250

loop_
_symmetry_equiv_pos_as_xyz
'x, y, z'
'-x+1/2, -y, z+1/2'
'-x, y+1/2, -z+1/2'
'x+1/2, -y+1/2, -z'
'-x, -y, -z'
'x-1/2, y, -z-1/2'
'x, -y-1/2, z-1/2'
'-x-1/2, y-1/2, z'

loop_
_atom_site_aniso_label
_atom_site_aniso_U_11
_atom_site_aniso_U_22
_atom_site_aniso_U_33
_atom_site_aniso_U_12
_atom_site_aniso_U_13
_atom_site_aniso_U_23
Pd1 .02314(13) .01906(12) .01708(12) -.00117(8) .00000(8) .00082(8)
Cl1 .0335(4) .0260(4) .0196(3) -.0035(3) .0024(3) -.0026(3)
Cl2 .0387(4) .0276(4) .0237(4) .0073(3) -.0015(3) .0035(3)
N11 .0249(12) .0190(11) .0205(12) .0003(10) .0010(10) .0008(9)
N12 .0276(13) .0218(12) .0241(13) .0039(10) .0020(10) .0011(10)
C13 .027(2) .028(2) .0210(14) -.0030(12) .0058(12) -.0033(12)
C14 .029(2) .030(2) .0172(14) -.0036(12) .0008(12) .0003(12)
C15 .0239(14) .0200(13) .0191(14) -.0036(11) .0001(11) .0014(11)
N21 .0215(11) .0189(11) .0206(12) -.0021(9) -.0018(9) .0006(9)
C22 .0227(14) .0182(13) .0221(14) -.0031(11) -.0008(11) .0033(11)
C23 .032(2) .025(2) .026(2) .0000(12) -.0035(12) .0054(12)
C24 .034(2) .024(2) .033(2) .0031(13) -.0050(14) .0068(13)
C25 .030(2) .0212(15) .043(2) .0046(12) .0039(14) -.0001(13)
C26 .0277(15) .0226(15) .0250(15) -.0016(12) .0014(12) -.0010(12)

loop_
_atom_site_label
_atom_site_fract_x
_atom_site_fract_y
_atom_site_fract_z
_atom_site_U_iso_or_equiv
_atom_site_thermal_displace_type
_atom_site_calc_flag
_atom_site_refinement_flags
_atom_site_occupancy
_atom_site_disorder_group
_atom_site_type_symbol
Pd1 .05754(3) .146073(13) .494236(12) .01976(8) Uani d . 1 . Pd
Cl1 .15440(9) .10652(5) .36802(4) .0264(2) Uani d . 1 . Cl
Cl2 -.08064(10) .26235(5) .44272(5) .0300(2) Uani d . 1 . Cl
N11 -.0113(3) .17245(15) .60835(14) .0214(5) Uani d . 1 . N
N12 -.0964(3) .2348(2) .6459(2) .0245(5) Uani d . 1 . N
H12 -.1555(3) .2745(2) .6207(2) .029 Uiso calc R 1 . H
C13 -.0793(4) .2286(2) .7275(2) .0251(6) Uani d . 1 . C
H13 -.1284(4) .2656(2) .7668(2) .030 Uiso calc R 1 . H
C14 .0222(4) .1593(2) .7436(2) .0254(6) Uani d . 1 . C
H14 .0574(4) .1389(2) .7955(2) .030 Uiso calc R 1 . H
C15 .0624(4) .1252(2) .6668(2) .0210(6) Uani d . 1 . C
N21 .1791(3) .04937(14) .55510(14) .0203(5) Uani d . 1 . N
C22 .1672(4) .0549(2) .6382(2) .0210(6) Uani d . 1 . C
C23 .2502(4) -.0019(2) .6879(2) .0277(7) Uani d . 1 . C
H23 .2415(4) .0031(2) .7455(2) .033 Uiso calc R 1 . H
C24 .3464(4) -.0663(2) .6538(2) .0307(7) Uani d . 1 . C
H24 .4052(4) -.1056(2) .6876(2) .037 Uiso calc R 1 . H
C25 .3561(4) -.0729(2) .5700(2) .0313(7) Uani d . 1 . C
H25 .4202(4) -.1172(2) .5454(2) .038 Uiso calc R 1 . H
C26 .2707(4) -.0138(2) .5224(2) .0251(6) Uani d . 1 . C
H26 .2775(4) -.0183(2) .4647(2) .030 Uiso calc R 1 . H

loop_
_atom_type_symbol
_atom_type_description
_atom_type_scat_dispersion_real
_atom_type_scat_dispersion_imag
_atom_type_scat_source
C C 0.0033 0.0016 'International Tables Vol C Tables 4.2.6.8 and 6.1.1.4'
H H 0.0000 0.0000 'International Tables Vol C Tables 4.2.6.8 and 6.1.1.4'
N N 0.0061 0.0033 'International Tables Vol C Tables 4.2.6.8 and 6.1.1.4'
Cl Cl 0.1484 0.1585 'International Tables Vol C Tables 4.2.6.8 and 6.1.1.4'
Pd Pd -0.9988 1.0072 'International Tables Vol C Tables 4.2.6.8 and 6.1.1.4'

loop_
_geom_angle_atom_site_label_1
_geom_angle_atom_site_label_2
_geom_angle_atom_site_label_3
_geom_angle
_geom_angle_publ_flag
N11 Pd1 N21 79.82(9) yes
N11 Pd1 Cl2 92.99(7) yes
N21 Pd1 Cl2 172.49(7) yes
N11 Pd1 Cl1 174.58(7) yes
N21 Pd1 Cl1 94.84(7) yes
Cl2 Pd1 Cl1 92.30(3) yes
N12 N11 C15 107.0(2) ?
N12 N11 Pd1 136.1(2) ?
C15 N11 Pd1 116.0(2) ?
N11 N12 C13 110.7(2) ?
N12 C13 C14 107.8(3) ?
C13 C14 C15 105.1(3) ?
N11 C15 C14 109.4(3) ?
N11 C15 C22 115.7(2) ?
C14 C15 C22 134.9(3) ?
C26 N21 C22 118.9(2) ?
C26 N21 Pd1 127.2(2) ?
C22 N21 Pd1 113.9(2) ?
N21 C22 C23 121.1(3) ?
N21 C22 C15 114.1(2) ?
C23 C22 C15 124.8(3) ?
C22 C23 C24 119.7(3) ?
C25 C24 C23 119.3(3) ?
C24 C25 C26 119.0(3) ?
N21 C26 C25 122.1(3) ?

loop_
_geom_bond_atom_site_label_1
_geom_bond_atom_site_label_2
_geom_bond_site_symmetry_2
_geom_bond_distance
_geom_bond_publ_flag
Pd1 N11 . 1.991(2) yes
Pd1 N21 . 2.055(2) yes
Pd1 Cl2 . 2.2888(8) yes
Pd1 Cl1 . 2.2900(8) yes
N11 N12 . 1.337(3) ?
N11 C15 . 1.344(4) ?
N12 C13 . 1.349(4) ?
C13 C14 . 1.376(4) ?
C14 C15 . 1.405(4) ?
C15 C22 . 1.455(4) ?
N21 C26 . 1.338(4) ?
N21 C22 . 1.369(4) ?
C22 C23 . 1.373(4) ?
C23 C24 . 1.381(4) ?
C24 C25 . 1.379(5) ?
C25 C26 . 1.386(4) ?
